data_7025040
loop_
_publ_author_name
'Long, J\'er\^ome'
'Chamoreau, Lise-Marie'
'Marvaud, Val\'erie'

_publ_section_title
;
 Heterotrimetallic 3d-4d-4f decanuclear metal-capped square showing
 single-molecule magnet behavior.
;
_journal_issue 9
_journal_name_full 'Dalton transactions (Cambridge, England : 2003)'
_journal_page_first 2188
_journal_page_last 2190
_journal_paper_doi 10.1039/b924644b
_journal_volume 39
_journal_year 2010
_chemical_formula_moiety 'C88 H104 Cu4 Mo2 N24 O32 Tb4, C8 Mo1 N8, 19 (H2 O)'
_chemical_formula_sum 'C96 H142 Cu4 K0 Mo3 N32 O54 Tb4'
_chemical_formula_weight 3786.08
_chemical_name_systematic
;
?
;
_space_group_IT_number 14
_symmetry_cell_setting monoclinic
_symmetry_Int_Tables_number 14
_symmetry_space_group_name_Hall '-P 2ybc'
_symmetry_space_group_name_H-M 'P 1 21/c 1'
_atom_sites_solution_hydrogens geom
_atom_sites_solution_primary direct
_atom_sites_solution_secondary difmap
_audit_creation_method SHELXL-97
_cell_angle_alpha 90.00
_cell_angle_beta 107.093(11)
_cell_angle_gamma 90.00
_cell_formula_units_Z 2
_cell_length_a 24.531(3)
_cell_length_b 14.956(2)
_cell_length_c 19.283(2)
_cell_measurement_reflns_used 58
_cell_measurement_temperature 200(2)
_cell_measurement_theta_max 18
_cell_measurement_theta_min 3.5
_cell_volume 6762.2(15)
_computing_cell_refinement 'Dirax/lsq (Duisenberg & Schreurs, 1989-2000)'
_computing_data_collection 'Collect (Nonius BV, 1997-2000)'
_computing_data_reduction 'EvalCCD (Duisenberg & Schreurs 1990-2000)'
_computing_molecular_graphics 'DIAMOND (Brandenburg, 1999)'
_computing_publication_material 'WinGX publication routines (Farrugia, 1999)'
_computing_structure_refinement 'SHELXL-97 (Sheldrick, 1997)'
_computing_structure_solution 'SIR92 (Giacovazzo et al, 1993)'
_diffrn_ambient_temperature 200(2)
_diffrn_detector_area_resol_mean 9
_diffrn_measured_fraction_theta_full 0.900
_diffrn_measured_fraction_theta_max 0.900
_diffrn_measurement_device_type KappaCCD
_diffrn_measurement_method 'CCD rotation images, thick slices'
_diffrn_radiation_monochromator graphite
_diffrn_radiation_source 'fine-focus sealed tube'
_diffrn_radiation_type MoK\a
_diffrn_radiation_wavelength 0.71073
_diffrn_reflns_av_R_equivalents 0.0747
_diffrn_reflns_av_sigmaI/netI 0.1325
_diffrn_reflns_limit_h_max 31
_diffrn_reflns_limit_h_min -29
_diffrn_reflns_limit_k_max 19
_diffrn_reflns_limit_k_min -17
_diffrn_reflns_limit_l_max 23
_diffrn_reflns_limit_l_min -17
_diffrn_reflns_number 40106
_diffrn_reflns_theta_full 27.51
_diffrn_reflns_theta_max 27.51
_diffrn_reflns_theta_min 2.60
_exptl_absorpt_coefficient_mu 3.043
_exptl_absorpt_correction_T_max 1
_exptl_absorpt_correction_T_min 0.297
_exptl_absorpt_correction_type multi-scan
_exptl_absorpt_process_details
;
R.H. Blessing, Acta Cryst. (1995), A51, 33-38
;
_exptl_crystal_colour orange
_exptl_crystal_density_diffrn 1.859
_exptl_crystal_density_method 'not measured'
_exptl_crystal_description needle
_exptl_crystal_F_000 3752
_exptl_crystal_size_max 0.4
_exptl_crystal_size_mid 0.08
_exptl_crystal_size_min 0.02
_refine_diff_density_max 1.554
_refine_diff_density_min -1.510
_refine_diff_density_rms 0.175
_refine_ls_extinction_method none
_refine_ls_goodness_of_fit_ref 1.011
_refine_ls_hydrogen_treatment constr
_refine_ls_matrix_type full
_refine_ls_number_parameters 835
_refine_ls_number_reflns 14005
_refine_ls_number_restraints 19
_refine_ls_restrained_S_all 1.013
_refine_ls_R_factor_all 0.1363
_refine_ls_R_factor_gt 0.0532
_refine_ls_shift/su_max 0.001
_refine_ls_shift/su_mean 0.000
_refine_ls_structure_factor_coef Fsqd
_refine_ls_weighting_details 'calc w=1/[\s^2^(Fo^2^)+(0.0679P)^2^+0.0000P] where P=(Fo^2^+2Fc^2^)/3'
_refine_ls_weighting_scheme calc
_refine_ls_wR_factor_gt 0.1163
_refine_ls_wR_factor_ref 0.1423
_reflns_number_gt 7582
_reflns_number_total 14005
_reflns_threshold_expression >2sigma(I)
_cod_data_source_file b924644b.txt
_cod_data_source_block jl1240c1
_cod_original_cell_volume 6762.1(16)
_cod_original_sg_symbol_H-M 'P 21/c'
_cod_database_code 7025040

loop_
_symmetry_equiv_pos_as_xyz
'x, y, z'
'-x, y+1/2, -z+1/2'
'-x, -y, -z'
'x, -y-1/2, z-1/2'

loop_
_atom_site_label
_atom_site_type_symbol
_atom_site_fract_x
_atom_site_fract_y
_atom_site_fract_z
_atom_site_U_iso_or_equiv
_atom_site_adp_type
_atom_site_occupancy
_atom_site_symmetry_multiplicity
_atom_site_calc_flag
_atom_site_refinement_flags
_atom_site_disorder_assembly
_atom_site_disorder_group
Mo1 Mo 0.86434(3) 0.13146(5) 0.96549(4) 0.02327(18) Uani 1 1 d . . .
Tb1 Tb 0.908981(17) -0.22030(3) 0.88001(2) 0.02353(12) Uani 1 1 d . . .
Tb2 Tb 0.655658(18) 0.10813(3) 0.72723(2) 0.03558(14) Uani 1 1 d . . .
Cu1 Cu 0.89469(5) -0.43963(7) 0.82641(5) 0.0314(3) Uani 1 1 d . . .
Cu2 Cu 0.58097(5) -0.04647(8) 0.60156(6) 0.0449(3) Uani 1 1 d . B .
O1 O 0.9097(2) -0.2648(4) 1.0165(3) 0.0322(14) Uani 1 1 d . . .
O2 O 0.8438(2) -0.1603(4) 0.7532(3) 0.0290(13) Uani 1 1 d . . .
O3 O 0.9197(3) -0.3716(3) 0.9152(3) 0.0346(15) Uani 1 1 d . . .
O4 O 0.8712(2) -0.3257(4) 0.7847(3) 0.0305(14) Uani 1 1 d . . .
O5 O 0.5574(3) 0.1703(5) 0.7482(4) 0.062(2) Uani 1 1 d . . .
O6 O 0.5672(2) 0.0291(5) 0.6754(3) 0.0457(17) Uani 1 1 d . . .
O7 O 0.7331(2) 0.1317(4) 0.6621(3) 0.0366(15) Uani 1 1 d . B .
O8 O 0.6496(2) 0.0220(4) 0.6203(3) 0.0394(15) Uani 1 1 d . . .
N1 N 0.9998(3) 0.1929(5) 1.0282(4) 0.0312(17) Uani 1 1 d . . .
N2 N 0.7525(3) 0.1056(5) 0.8190(4) 0.043(2) Uani 1 1 d . . .
N3 N 0.8860(3) 0.2627(5) 1.1112(4) 0.0362(19) Uani 1 1 d . . .
N4 N 0.9262(3) 0.0185(5) 1.1178(4) 0.0296(16) Uani 1 1 d . . .
N5 N 0.7477(4) 0.0870(8) 1.0127(6) 0.080(3) Uani 1 1 d . . .
N6 N 0.8755(3) -0.0824(5) 0.9254(4) 0.0295(17) Uani 1 1 d . . .
N7 N 0.8170(3) 0.3315(6) 0.8986(4) 0.050(2) Uani 1 1 d . . .
N8 N 0.9189(3) 0.1242(5) 0.8261(4) 0.041(2) Uani 1 1 d . . .
N9 N 0.9237(3) -0.5527(4) 0.8698(4) 0.0363(19) Uani 1 1 d . . .
N10 N 0.8601(3) -0.5087(4) 0.7398(4) 0.0262(16) Uani 1 1 d . . .
N11 N 0.5061(4) -0.1006(6) 0.5751(5) 0.060(3) Uani 1 1 d . B .
N12 N 0.5940(4) -0.1128(6) 0.5217(5) 0.065(3) Uani 1 1 d DU . .
C1 C 0.9522(4) 0.1727(5) 1.0010(4) 0.0261(19) Uani 1 1 d . . .
C2 C 0.7925(4) 0.1116(6) 0.8690(5) 0.036(2) Uani 1 1 d . . .
C3 C 0.8753(3) 0.2193(6) 1.0585(5) 0.029(2) Uani 1 1 d . . .
C4 C 0.9031(3) 0.0539(5) 1.0642(4) 0.0221(18) Uani 1 1 d . . .
C5 C 0.7888(4) 0.1040(6) 0.9976(5) 0.039(2) Uani 1 1 d . . .
C6 C 0.8724(3) -0.0081(6) 0.9406(4) 0.0254(19) Uani 1 1 d . . .
C7 C 0.8360(4) 0.2627(6) 0.9235(5) 0.034(2) Uani 1 1 d . . .
C8 C 0.8987(3) 0.1303(6) 0.8736(5) 0.029(2) Uani 1 1 d . . .
C9 C 0.9223(5) -0.2026(6) 1.0753(5) 0.054(3) Uani 1 1 d . . .
H9A H 0.8946 -0.2085 1.1013 0.080 Uiso 1 1 calc R . .
H9B H 0.9211 -0.1429 1.0567 0.080 Uiso 1 1 calc R . .
H9C H 0.9596 -0.2146 1.1075 0.080 Uiso 1 1 calc R . .
C10 C 0.9189(3) -0.3543(6) 1.0370(4) 0.032(2) Uani 1 1 d . . .
C11 C 0.9233(4) -0.4105(6) 0.9809(5) 0.036(2) Uani 1 1 d . . .
C12 C 0.9317(4) -0.5044(6) 0.9926(5) 0.038(2) Uani 1 1 d . . .
C13 C 0.9369(4) -0.5379(6) 1.0640(5) 0.042(2) Uani 1 1 d . . .
H13 H 0.9430 -0.5986 1.0737 0.050 Uiso 1 1 calc R . .
C14 C 0.9329(4) -0.4801(7) 1.1188(5) 0.045(3) Uani 1 1 d . . .
H14 H 0.9362 -0.5029 1.1647 0.054 Uiso 1 1 calc R . .
C15 C 0.9239(4) -0.3863(7) 1.1062(5) 0.040(2) Uani 1 1 d . . .
H15 H 0.9215 -0.3480 1.1431 0.048 Uiso 1 1 calc R . .
C16 C 0.9342(4) -0.5690(6) 0.9372(5) 0.041(2) Uani 1 1 d . . .
H16 H 0.9444 -0.6273 0.9524 0.049 Uiso 1 1 calc R . .
C17 C 0.9228(4) -0.6196(6) 0.8138(5) 0.043(2) Uani 1 1 d . . .
H17A H 0.9227 -0.6793 0.8334 0.051 Uiso 1 1 calc R . .
H17B H 0.9565 -0.6134 0.7976 0.051 Uiso 1 1 calc R . .
C18 C 0.8695(4) -0.6055(6) 0.7505(5) 0.039(2) Uani 1 1 d . . .
H18A H 0.8743 -0.6325 0.7069 0.047 Uiso 1 1 calc R . .
H18B H 0.8369 -0.6331 0.7607 0.047 Uiso 1 1 calc R . .
C19 C 0.8271(4) -0.4745(6) 0.6824(5) 0.037(2) Uani 1 1 d . . .
H19 H 0.8098 -0.5144 0.6455 0.044 Uiso 1 1 calc R . .
C20 C 0.8133(4) -0.3818(6) 0.6675(4) 0.039(2) Uani 1 1 d . . .
C21 C 0.8352(3) -0.3118(6) 0.7171(4) 0.0263(19) Uani 1 1 d . . .
C22 C 0.8193(4) -0.2209(6) 0.6988(4) 0.034(2) Uani 1 1 d . . .
C23 C 0.7849(5) -0.2000(7) 0.6307(6) 0.074(4) Uani 1 1 d . . .
H23 H 0.7757 -0.1408 0.6175 0.088 Uiso 1 1 calc R . .
C24 C 0.7636(8) -0.2704(9) 0.5810(7) 0.127(8) Uani 1 1 d . . .
H24 H 0.7396 -0.2571 0.5350 0.152 Uiso 1 1 calc R . .
C25 C 0.7778(6) -0.3582(8) 0.5994(6) 0.083(4) Uani 1 1 d . . .
H25 H 0.7632 -0.4028 0.5654 0.100 Uiso 1 1 calc R . .
C26 C 0.8249(4) -0.0676(5) 0.7384(5) 0.036(2) Uani 1 1 d . . .
H26A H 0.8383 -0.0443 0.7000 0.054 Uiso 1 1 calc R . .
H26B H 0.8400 -0.0323 0.7813 0.054 Uiso 1 1 calc R . .
H26C H 0.7840 -0.0654 0.7242 0.054 Uiso 1 1 calc R . .
C27 C 0.5532(7) 0.2543(11) 0.7859(9) 0.124(6) Uani 1 1 d . . .
H27A H 0.5893 0.2848 0.7981 0.186 Uiso 1 1 calc R . .
H27B H 0.5433 0.2415 0.8295 0.186 Uiso 1 1 calc R . .
H27C H 0.5244 0.2916 0.7548 0.186 Uiso 1 1 calc R . .
C28 C 0.5094(5) 0.1170(10) 0.7261(6) 0.074(4) Uani 1 1 d . . .
C29 C 0.5153(4) 0.0430(9) 0.6834(6) 0.057(3) Uani 1 1 d . . .
C30 C 0.4680(4) -0.0134(11) 0.6523(7) 0.073(4) Uani 1 1 d . . .
C31 C 0.4159(5) 0.0080(14) 0.6725(9) 0.113(6) Uani 1 1 d U . .
H31 H 0.3830 -0.0246 0.6508 0.136 Uiso 1 1 calc R . .
C32 C 0.4131(7) 0.0721(17) 0.7208(11) 0.156(8) Uani 1 1 d U . .
H32 H 0.3816 0.0768 0.7380 0.187 Uiso 1 1 calc R . .
C33 C 0.4592(6) 0.1310(14) 0.7439(9) 0.130(7) Uani 1 1 d . . .
H33 H 0.4561 0.1804 0.7718 0.156 Uiso 1 1 calc R . .
C34 C 0.4660(5) -0.0821(9) 0.6002(7) 0.070(4) Uani 1 1 d . . .
H34 H 0.4326 -0.1152 0.5838 0.084 Uiso 1 1 calc R . .
C35 C 0.5009(6) -0.1688(10) 0.5179(9) 0.117(6) Uani 1 1 d D . .
H35A H 0.4756 -0.1459 0.4728 0.141 Uiso 0.50 1 calc PR A 1
H35B H 0.4831 -0.2217 0.5307 0.141 Uiso 0.50 1 calc PR A 1
H35C H 0.4644 -0.1597 0.4816 0.141 Uiso 0.50 1 d PR A 2
H35D H 0.5002 -0.2277 0.5387 0.141 Uiso 0.50 1 d PR A 2
C36A C 0.5579(9) -0.1969(18) 0.5046(16) 0.073(8) Uiso 0.50 1 d PD B 1
H36A H 0.5758 -0.2456 0.5364 0.088 Uiso 0.50 1 calc PR B 1
H36B H 0.5519 -0.2151 0.4546 0.088 Uiso 0.50 1 calc PR B 1
C36B C 0.5435(9) -0.1625(18) 0.4778(12) 0.068(7) Uiso 0.50 1 d PDU B 2
H36C H 0.5270 -0.1318 0.4321 0.082 Uiso 0.50 1 calc PR B 2
H36D H 0.5547 -0.2220 0.4674 0.082 Uiso 0.50 1 calc PR B 2
C37 C 0.6369(5) -0.1033(8) 0.4968(6) 0.060(3) Uani 1 1 d . B .
H37 H 0.6380 -0.1397 0.4582 0.072 Uiso 1 1 calc R . .
C38 C 0.6829(4) -0.0421(6) 0.5231(5) 0.042(2) Uani 1 1 d . . .
C39 C 0.6877(4) 0.0185(6) 0.5817(5) 0.036(2) Uani 1 1 d . B .
C40 C 0.7351(4) 0.0769(6) 0.6050(5) 0.035(2) Uani 1 1 d . . .
C41 C 0.7783(4) 0.0735(7) 0.5713(5) 0.041(2) Uani 1 1 d . B .
H41 H 0.8096 0.1114 0.5869 0.050 Uiso 1 1 calc R . .
C42 C 0.7749(4) 0.0134(7) 0.5140(5) 0.049(3) Uani 1 1 d . . .
H42 H 0.8041 0.0107 0.4923 0.059 Uiso 1 1 calc R B .
C43 C 0.7286(5) -0.0405(7) 0.4906(5) 0.050(3) Uani 1 1 d . B .
H43 H 0.7264 -0.0783 0.4515 0.060 Uiso 1 1 calc R . .
C44 C 0.7797(4) 0.1965(7) 0.6844(5) 0.050(3) Uani 1 1 d . . .
H44A H 0.7752 0.2316 0.7240 0.075 Uiso 1 1 calc R B .
H44B H 0.7790 0.2350 0.6443 0.075 Uiso 1 1 calc R . .
H44C H 0.8155 0.1653 0.6995 0.075 Uiso 1 1 calc R . .
Mo2 Mo 0.53854(8) -0.49359(13) 0.52808(10) 0.0491(5) Uani 0.50 1 d PD . .
N45 N 0.5155(10) -0.6632(17) 0.6228(13) 0.079(7) Uiso 0.50 1 d P . .
C45 C 0.5256(13) -0.606(2) 0.5928(18) 0.077(9) Uiso 0.50 1 d P . .
N46 N 0.5644(7) -0.6541(13) 0.4247(10) 0.057(5) Uiso 0.50 1 d P . .
C46 C 0.5558(9) -0.5949(14) 0.4618(12) 0.050(5) Uiso 0.50 1 d P . .
N47 N 0.6618(12) -0.5766(19) 0.6543(17) 0.113(10) Uiso 0.50 1 d P . .
C47 C 0.6127(11) -0.5459(18) 0.6031(14) 0.078(8) Uiso 0.50 1 d P . .
N48 N 0.6432(8) -0.4130(15) 0.4626(11) 0.066(6) Uiso 0.50 1 d P . .
C48 C 0.6033(9) -0.4452(17) 0.4807(14) 0.079(8) Uiso 0.50 1 d PD . .
N49 N 0.5600(10) -0.5710(17) 0.3952(13) 0.096(7) Uiso 0.50 1 d P . .
C49 C 0.5220(11) -0.5482(18) 0.4202(14) 0.073(7) Uiso 0.50 1 d P . .
N50 N 0.5296(12) -0.661(2) 0.5934(17) 0.097(9) Uiso 0.50 1 d P . .
C50 C 0.5042(12) -0.6050(19) 0.5525(16) 0.070(7) Uiso 0.50 1 d P . .
N51 N 0.5996(11) -0.3247(19) 0.6299(14) 0.110(8) Uiso 0.50 1 d P . .
C51 C 0.5778(11) -0.389(2) 0.5973(15) 0.071(7) Uiso 0.50 1 d P . .
N52 N 0.5870(9) -0.4268(18) 0.5666(14) 0.096(6) Uiso 0.50 1 d PD . .
C52 C 0.5354(9) -0.4225(19) 0.5363(15) 0.096(6) Uiso 0.50 1 d PD . .
O1W O 0.9522(2) -0.0857(4) 0.8376(3) 0.0335(14) Uani 1 1 d . . .
O2W O 0.9843(2) -0.2647(4) 0.8276(3) 0.0327(14) Uani 1 1 d . . .
O3W O 0.8109(3) -0.2426(5) 0.8788(3) 0.0529(19) Uani 1 1 d . . .
O4W O 0.6877(3) -0.0422(4) 0.7610(4) 0.0539(19) Uani 1 1 d . . .
O5W O 0.6487(3) 0.0939(6) 0.8502(4) 0.078(3) Uani 1 1 d . . .
O6W O 0.6776(3) 0.2598(5) 0.7667(4) 0.075(3) Uani 1 1 d . . .
O7W O 0.6130(3) 0.2085(4) 0.6272(3) 0.0513(18) Uani 1 1 d . . .
O8W O 0.6143(3) -0.1687(6) 0.6944(4) 0.079(3) Uani 1 1 d . . .
O9W O 0.7495(5) -0.5260(8) 0.8108(6) 0.094(4) Uiso 0.80 1 d P . .
O10W O 0.8034(12) -0.467(2) 0.8541(16) 0.037(7) Uiso 0.20 1 d P . .
O11W O 0.9861(3) -0.3972(4) 0.7336(3) 0.0393(15) Uani 1 1 d . . .
O12W O 0.7282(4) -0.3498(7) 0.8048(5) 0.070(3) Uiso 0.80 1 d P . .
O13W O 0.7090(17) -0.438(3) 0.746(2) 0.074(11) Uiso 0.20 1 d P . .
O14W O 0.7397(3) -0.0985(6) 0.9051(4) 0.075(2) Uani 1 1 d . . .
O15W O 0.6947(4) 0.3240(7) 0.9036(5) 0.105(3) Uiso 1 1 d . . .
O16W O 0.6369(14) 0.222(2) 0.4986(18) 0.089(10) Uiso 0.30 1 d P . .
O17W O 0.6583(6) 0.2674(11) 0.5189(8) 0.094(4) Uiso 0.70 1 d P . .
O18W O 0.5692(6) -0.1287(10) 0.8127(8) 0.166(5) Uiso 1 1 d . . .
O19W O 0.6712(6) -0.3205(11) 0.6598(8) 0.069(4) Uiso 0.50 1 d P . .
O20W O 0.6492(4) -0.5361(6) 0.5199(5) 0.011(2) Uiso 0.50 1 d P . .
O21W O 0.6497(12) -0.615(2) 0.5390(16) 0.168(11) Uiso 0.50 1 d P . .
O22W O 0.6513(8) -0.5890(14) 0.6927(12) 0.094(6) Uiso 0.50 1 d P . .
O23W O 0.6488(10) -0.3549(19) 0.4466(14) 0.133(9) Uiso 0.50 1 d P . .

loop_
_atom_site_aniso_label
_atom_site_aniso_U_11
_atom_site_aniso_U_22
_atom_site_aniso_U_33
_atom_site_aniso_U_23
_atom_site_aniso_U_13
_atom_site_aniso_U_12
Mo1 0.0253(4) 0.0222(4) 0.0195(4) -0.0006(3) 0.0022(3) 0.0060(3)
Tb1 0.0296(2) 0.0156(2) 0.0225(2) -0.00024(17) 0.00312(16) -0.00189(18)
Tb2 0.0319(3) 0.0419(3) 0.0271(2) -0.0024(2) -0.00046(18) 0.0056(2)
Cu1 0.0456(7) 0.0159(6) 0.0280(6) -0.0026(4) 0.0034(5) -0.0023(5)
Cu2 0.0396(7) 0.0500(8) 0.0395(7) -0.0016(6) 0.0031(5) -0.0139(6)
O1 0.052(4) 0.019(3) 0.022(3) -0.002(3) 0.003(3) -0.004(3)
O2 0.037(3) 0.019(3) 0.026(3) 0.002(3) 0.002(3) -0.001(3)
O3 0.059(4) 0.012(3) 0.026(3) -0.001(3) 0.002(3) 0.002(3)
O4 0.038(3) 0.018(3) 0.026(3) -0.002(3) -0.006(3) -0.005(3)
O5 0.065(5) 0.070(6) 0.051(5) 0.001(4) 0.017(4) 0.018(4)
O6 0.031(4) 0.057(5) 0.044(4) 0.003(3) 0.004(3) -0.001(3)
O7 0.031(3) 0.040(4) 0.034(4) -0.002(3) 0.001(3) -0.013(3)
O8 0.035(4) 0.043(4) 0.041(4) -0.012(3) 0.011(3) -0.012(3)
N1 0.042(5) 0.029(4) 0.026(4) 0.002(3) 0.015(4) 0.003(4)
N2 0.041(5) 0.045(5) 0.039(5) -0.007(4) 0.004(4) 0.005(4)
N3 0.048(5) 0.028(4) 0.035(5) -0.006(4) 0.016(4) 0.011(4)
N4 0.033(4) 0.030(4) 0.025(4) 0.006(3) 0.007(3) 0.004(3)
N5 0.041(6) 0.115(9) 0.086(8) 0.043(7) 0.020(5) 0.014(6)
N6 0.029(4) 0.031(5) 0.024(4) 0.000(3) 0.001(3) 0.004(3)
N7 0.058(6) 0.041(5) 0.049(5) 0.013(4) 0.014(4) 0.022(4)
N8 0.046(5) 0.037(5) 0.036(5) 0.000(4) 0.005(4) -0.005(4)
N9 0.054(5) 0.015(4) 0.034(5) -0.008(3) 0.003(4) 0.001(3)
N10 0.041(4) 0.016(4) 0.026(4) -0.005(3) 0.016(3) -0.008(3)
N11 0.047(6) 0.060(7) 0.060(6) 0.014(5) -0.004(5) -0.019(5)
N12 0.079(7) 0.063(7) 0.051(6) -0.015(5) 0.017(5) -0.048(5)
C1 0.040(6) 0.025(5) 0.016(4) 0.003(4) 0.013(4) 0.002(4)
C2 0.040(6) 0.036(6) 0.031(5) -0.003(4) 0.009(4) 0.007(4)
C3 0.031(5) 0.026(5) 0.029(5) 0.003(4) 0.007(4) 0.011(4)
C4 0.021(4) 0.025(5) 0.022(5) -0.005(4) 0.008(4) -0.002(4)
C5 0.031(6) 0.047(6) 0.032(5) 0.007(5) 0.000(4) 0.007(5)
C6 0.027(5) 0.029(5) 0.015(4) -0.001(4) 0.000(3) 0.004(4)
C7 0.031(5) 0.036(6) 0.032(5) -0.007(4) 0.004(4) 0.007(4)
C8 0.028(5) 0.033(5) 0.019(5) 0.002(4) -0.004(4) 0.002(4)
C9 0.109(9) 0.023(6) 0.029(5) -0.009(4) 0.021(6) -0.004(5)
C10 0.032(5) 0.034(5) 0.025(5) 0.004(4) 0.002(4) -0.001(4)
C11 0.035(5) 0.035(6) 0.031(5) 0.006(4) 0.001(4) -0.005(4)
C12 0.051(6) 0.019(5) 0.040(6) 0.016(4) 0.007(4) 0.001(4)
C13 0.046(6) 0.026(5) 0.050(6) 0.011(5) 0.007(5) 0.001(4)
C14 0.067(7) 0.040(6) 0.030(5) 0.019(5) 0.017(5) 0.005(5)
C15 0.038(5) 0.056(7) 0.028(5) 0.001(5) 0.012(4) -0.003(5)
C16 0.051(6) 0.008(4) 0.053(7) 0.000(4) 0.000(5) -0.006(4)
C17 0.067(7) 0.018(5) 0.042(6) 0.001(4) 0.015(5) 0.001(5)
C18 0.058(6) 0.019(5) 0.041(6) -0.012(4) 0.018(5) -0.008(4)
C19 0.046(6) 0.034(6) 0.030(5) -0.017(4) 0.012(4) -0.013(5)
C20 0.056(6) 0.036(6) 0.015(4) -0.010(4) -0.002(4) 0.003(5)
C21 0.028(5) 0.029(5) 0.023(5) -0.001(4) 0.009(4) -0.008(4)
C22 0.042(5) 0.031(5) 0.024(5) -0.002(4) 0.002(4) -0.003(4)
C23 0.114(10) 0.040(7) 0.036(6) -0.006(5) -0.025(6) 0.019(7)
C24 0.201(18) 0.059(9) 0.055(8) -0.018(7) -0.066(10) 0.034(10)
C25 0.144(12) 0.041(7) 0.035(6) -0.017(6) -0.017(7) 0.017(7)
C26 0.050(6) 0.020(5) 0.031(5) 0.005(4) 0.000(4) 0.015(4)
C27 0.150(16) 0.101(13) 0.145(16) -0.043(12) 0.081(13) 0.028(11)
C28 0.049(8) 0.113(12) 0.051(7) -0.010(8) 0.001(6) 0.029(8)
C29 0.023(6) 0.094(10) 0.051(7) 0.019(7) 0.004(5) 0.003(6)
C30 0.027(6) 0.127(12) 0.062(8) 0.019(8) 0.005(5) 0.002(7)
C31 0.028(7) 0.196(19) 0.101(12) -0.009(12) -0.002(7) -0.009(9)
C32 0.053(10) 0.27(3) 0.139(16) -0.061(16) 0.024(10) 0.019(13)
C33 0.046(9) 0.23(2) 0.106(13) -0.050(13) 0.005(8) 0.039(12)
C34 0.049(8) 0.085(10) 0.063(9) 0.022(8) -0.005(6) -0.029(7)
C35 0.081(11) 0.090(12) 0.147(15) -0.052(11) -0.020(10) -0.032(9)
C37 0.086(9) 0.053(7) 0.039(6) -0.012(5) 0.014(6) -0.014(7)
C38 0.061(7) 0.038(6) 0.026(5) 0.004(4) 0.013(5) 0.001(5)
C39 0.034(5) 0.036(6) 0.033(5) 0.010(4) 0.002(4) 0.003(4)
C40 0.037(6) 0.034(5) 0.030(5) 0.007(4) 0.003(4) -0.001(4)
C41 0.042(6) 0.048(6) 0.034(6) 0.013(5) 0.012(4) -0.004(5)
C42 0.053(7) 0.057(7) 0.046(7) 0.013(6) 0.029(5) 0.012(6)
C43 0.082(8) 0.043(7) 0.028(5) 0.009(5) 0.022(5) 0.013(6)
C44 0.046(6) 0.047(7) 0.047(6) 0.001(5) -0.002(5) -0.018(5)
Mo2 0.0502(11) 0.0487(12) 0.0526(12) -0.0018(9) 0.0216(9) -0.0016(9)
O1W 0.039(4) 0.023(3) 0.037(3) 0.005(3) 0.007(3) 0.002(3)
O2W 0.043(4) 0.027(3) 0.025(3) -0.005(3) 0.006(3) 0.004(3)
O3W 0.043(4) 0.078(5) 0.037(4) -0.003(4) 0.010(3) -0.017(4)
O4W 0.059(5) 0.037(4) 0.057(5) 0.000(3) 0.004(3) 0.003(3)
O5W 0.070(5) 0.114(7) 0.051(5) 0.018(5) 0.019(4) 0.042(5)
O6W 0.087(6) 0.061(5) 0.058(5) -0.022(4) -0.008(4) 0.022(4)
O7W 0.052(4) 0.050(4) 0.041(4) 0.005(3) -0.003(3) 0.002(3)
O8W 0.077(6) 0.079(6) 0.065(5) 0.002(5) -0.005(4) -0.015(5)
O11W 0.052(4) 0.037(4) 0.030(3) -0.008(3) 0.015(3) 0.002(3)
O14W 0.053(5) 0.098(7) 0.068(5) 0.034(5) 0.009(4) 0.003(4)

loop_
_atom_type_symbol
_atom_type_description
_atom_type_scat_dispersion_real
_atom_type_scat_dispersion_imag
_atom_type_scat_source
C C 0.0033 0.0016 'International Tables Vol C Tables 4.2.6.8 and 6.1.1.4'
H H 0.0000 0.0000 'International Tables Vol C Tables 4.2.6.8 and 6.1.1.4'
O O 0.0106 0.0060 'International Tables Vol C Tables 4.2.6.8 and 6.1.1.4'
N N 0.0061 0.0033 'International Tables Vol C Tables 4.2.6.8 and 6.1.1.4'
Tb Tb -0.1723 4.1537 'International Tables Vol C Tables 4.2.6.8 and 6.1.1.4'
Mo Mo -1.6832 0.6857 'International Tables Vol C Tables 4.2.6.8 and 6.1.1.4'
K K 0.2009 0.2494 'International Tables Vol C Tables 4.2.6.8 and 6.1.1.4'
Cu Cu 0.3201 1.2651 'International Tables Vol C Tables 4.2.6.8 and 6.1.1.4'

loop_
_geom_angle_atom_site_label_1
_geom_angle_atom_site_label_2
_geom_angle_atom_site_label_3
_geom_angle
_geom_angle_site_symmetry_1
_geom_angle_site_symmetry_3
C1 Mo1 C5 145.8(3) . .
C1 Mo1 C7 92.3(3) . .
C5 Mo1 C7 94.1(3) . .
C1 Mo1 C6 101.5(3) . .
C5 Mo1 C6 91.2(3) . .
C7 Mo1 C6 146.6(3) . .
C1 Mo1 C8 70.7(3) . .
C5 Mo1 C8 143.4(3) . .
C7 Mo1 C8 82.0(3) . .
C6 Mo1 C8 74.3(3) . .
C1 Mo1 C2 142.7(3) . .
C5 Mo1 C2 70.8(3) . .
C7 Mo1 C2 73.3(3) . .
C6 Mo1 C2 77.4(3) . .
C8 Mo1 C2 73.3(3) . .
C1 Mo1 C3 72.2(3) . .
C5 Mo1 C3 77.7(3) . .
C7 Mo1 C3 73.0(3) . .
C6 Mo1 C3 140.2(3) . .
C8 Mo1 C3 133.9(3) . .
C2 Mo1 C3 131.4(3) . .
C1 Mo1 C4 74.8(3) . .
C5 Mo1 C4 80.8(3) . .
C7 Mo1 C4 144.7(3) . .
C6 Mo1 C4 68.8(3) . .
C8 Mo1 C4 122.0(3) . .
C2 Mo1 C4 134.9(3) . .
C3 Mo1 C4 71.7(3) . .
O3 Tb1 O4 64.75(18) . .
O3 Tb1 O3W 84.1(2) . .
O4 Tb1 O3W 75.1(2) . .
O3 Tb1 O2W 79.9(2) . .
O4 Tb1 O2W 70.86(19) . .
O3W Tb1 O2W 145.9(2) . .
O3 Tb1 N1 87.2(2) . 3_757
O4 Tb1 N1 137.1(2) . 3_757
O3W Tb1 N1 136.5(2) . 3_757
O2W Tb1 N1 72.7(2) . 3_757
O3 Tb1 N6 136.1(2) . .
O4 Tb1 N6 136.7(2) . .
O3W Tb1 N6 71.7(2) . .
O2W Tb1 N6 138.0(2) . .
N1 Tb1 N6 86.1(2) 3_757 .
O3 Tb1 O1W 147.0(2) . .
O4 Tb1 O1W 112.43(19) . .
O3W Tb1 O1W 128.2(2) . .
O2W Tb1 O1W 68.99(19) . .
N1 Tb1 O1W 73.6(2) 3_757 .
N6 Tb1 O1W 70.4(2) . .
O3 Tb1 O2 125.21(18) . .
O4 Tb1 O2 61.48(17) . .
O3W Tb1 O2 73.14(19) . .
O2W Tb1 O2 92.00(17) . .
N1 Tb1 O2 141.8(2) 3_757 .
N6 Tb1 O2 82.61(19) . .
O1W Tb1 O2 68.15(17) . .
O3 Tb1 O1 61.04(18) . .
O4 Tb1 O1 118.36(17) . .
O3W Tb1 O1 72.45(19) . .
O2W Tb1 O1 123.02(18) . .
N1 Tb1 O1 66.1(2) 3_757 .
N6 Tb1 O1 76.7(2) . .
O1W Tb1 O1 128.91(17) . .
O2 Tb1 O1 143.91(17) . .
O3 Tb1 Cu1 32.83(13) . .
O4 Tb1 Cu1 32.33(13) . .
O3W Tb1 Cu1 81.47(18) . .
O2W Tb1 Cu1 68.78(13) . .
N1 Tb1 Cu1 111.70(16) 3_757 .
N6 Tb1 Cu1 152.89(16) . .
O1W Tb1 Cu1 133.01(13) . .
O2 Tb1 Cu1 93.75(12) . .
O1 Tb1 Cu1 91.64(11) . .
O8 Tb2 O6W 137.0(3) . .
O8 Tb2 O4W 70.4(2) . .
O6W Tb2 O4W 140.5(2) . .
O8 Tb2 O6 63.9(2) . .
O6W Tb2 O6 133.1(2) . .
O4W Tb2 O6 80.6(2) . .
O8 Tb2 O7W 75.3(2) . .
O6W Tb2 O7W 70.8(2) . .
O4W Tb2 O7W 145.4(2) . .
O6 Tb2 O7W 81.3(2) . .
O8 Tb2 O5W 141.8(3) . .
O6W Tb2 O5W 81.2(3) . .
O4W Tb2 O5W 76.4(3) . .
O6 Tb2 O5W 92.8(3) . .
O7W Tb2 O5W 133.7(2) . .
O8 Tb2 N2 113.9(2) . .
O6W Tb2 N2 73.4(2) . .
O4W Tb2 N2 68.3(2) . .
O6 Tb2 N2 146.5(2) . .
O7W Tb2 N2 131.9(2) . .
O5W Tb2 N2 68.6(3) . .
O8 Tb2 O7 61.66(19) . .
O6W Tb2 O7 84.1(3) . .
O4W Tb2 O7 91.8(2) . .
O6 Tb2 O7 124.30(19) . .
O7W Tb2 O7 74.7(2) . .
O5W Tb2 O7 139.0(2) . .
N2 Tb2 O7 70.5(2) . .
O8 Tb2 O5 118.5(2) . .
O6W Tb2 O5 75.9(3) . .
O4W Tb2 O5 120.8(2) . .
O6 Tb2 O5 60.1(2) . .
O7W Tb2 O5 73.3(2) . .
O5W Tb2 O5 64.3(2) . .
N2 Tb2 O5 126.6(2) . .
O7 Tb2 O5 146.4(2) . .
O8 Tb2 Cu2 32.06(14) . .
O6W Tb2 Cu2 151.18(17) . .
O4W Tb2 Cu2 68.20(16) . .
O6 Tb2 Cu2 32.45(15) . .
O7W Tb2 Cu2 80.84(16) . .
O5W Tb2 Cu2 116.7(2) . .
N2 Tb2 Cu2 132.86(18) . .
O7 Tb2 Cu2 93.68(13) . .
O5 Tb2 Cu2 91.30(18) . .
O4 Cu1 N9 176.2(3) . .
O4 Cu1 O3 83.2(2) . .
N9 Cu1 O3 95.6(3) . .
O4 Cu1 N10 96.4(3) . .
N9 Cu1 N10 85.3(3) . .
O3 Cu1 N10 172.6(3) . .
O4 Cu1 Tb1 42.33(15) . .
N9 Cu1 Tb1 135.8(2) . .
O3 Cu1 Tb1 41.42(16) . .
N10 Cu1 Tb1 138.7(2) . .
O8 Cu2 O6 83.2(3) . .
O8 Cu2 N11 171.7(3) . .
O6 Cu2 N11 94.7(4) . .
O8 Cu2 N12 94.8(3) . .
O6 Cu2 N12 174.7(3) . .
N11 Cu2 N12 86.6(4) . .
O8 Cu2 Tb2 41.76(18) . .
O6 Cu2 Tb2 42.34(18) . .
N11 Cu2 Tb2 137.0(3) . .
N12 Cu2 Tb2 136.3(3) . .
C10 O1 C9 114.8(6) . .
C10 O1 Tb1 117.7(5) . .
C9 O1 Tb1 123.3(5) . .
C22 O2 C26 115.5(6) . .
C22 O2 Tb1 119.1(5) . .
C26 O2 Tb1 124.8(4) . .
C11 O3 Cu1 120.9(5) . .
C11 O3 Tb1 130.1(5) . .
Cu1 O3 Tb1 105.7(2) . .
C21 O4 Cu1 125.1(5) . .
C21 O4 Tb1 129.2(5) . .
Cu1 O4 Tb1 105.3(2) . .
C28 O5 C27 117.9(10) . .
C28 O5 Tb2 118.0(7) . .
C27 O5 Tb2 124.0(8) . .
C29 O6 Cu2 123.7(7) . .
C29 O6 Tb2 130.0(7) . .
Cu2 O6 Tb2 105.2(3) . .
C40 O7 C44 114.7(7) . .
C40 O7 Tb2 120.5(5) . .
C44 O7 Tb2 124.6(5) . .
C39 O8 Cu2 125.9(5) . .
C39 O8 Tb2 127.9(5) . .
Cu2 O8 Tb2 106.2(3) . .
C1 N1 Tb1 161.4(6) . 3_757
C2 N2 Tb2 168.2(7) . .
C6 N6 Tb1 160.7(7) . .
C16 N9 C17 125.1(7) . .
C16 N9 Cu1 123.3(6) . .
C17 N9 Cu1 110.8(6) . .
C19 N10 C18 123.5(7) . .
C19 N10 Cu1 122.8(6) . .
C18 N10 Cu1 113.2(5) . .
C34 N11 C35 122.5(11) . .
C34 N11 Cu2 126.9(9) . .
C35 N11 Cu2 110.6(8) . .
C37 N12 C36B 118.8(11) . .
C37 N12 C36A 119.9(12) . .
C36B N12 C36A 28.6(13) . .
C37 N12 Cu2 125.7(7) . .
C36B N12 Cu2 114.0(10) . .
C36A N12 Cu2 112.2(10) . .
N1 C1 Mo1 172.3(7) . .
N2 C2 Mo1 175.6(8) . .
N3 C3 Mo1 173.8(7) . .
N4 C4 Mo1 174.8(7) . .
N5 C5 Mo1 177.5(10) . .
N6 C6 Mo1 178.1(7) . .
N7 C7 Mo1 175.4(8) . .
N8 C8 Mo1 175.3(8) . .
O1 C9 H9A 109.5 . .
O1 C9 H9B 109.5 . .
H9A C9 H9B 109.5 . .
O1 C9 H9C 109.5 . .
H9A C9 H9C 109.5 . .
H9B C9 H9C 109.5 . .
C15 C10 O1 124.4(8) . .
C15 C10 C11 122.1(9) . .
O1 C10 C11 113.6(7) . .
O3 C11 C10 117.4(8) . .
O3 C11 C12 121.9(8) . .
C10 C11 C12 120.6(8) . .
C11 C12 C13 117.6(9) . .
C11 C12 C16 125.0(8) . .
C13 C12 C16 117.4(8) . .
C14 C13 C12 120.4(8) . .
C14 C13 H13 119.8 . .
C12 C13 H13 119.8 . .
C13 C14 C15 121.5(8) . .
C13 C14 H14 119.3 . .
C15 C14 H14 119.3 . .
C10 C15 C14 117.9(9) . .
C10 C15 H15 121.1 . .
C14 C15 H15 121.1 . .
N9 C16 C12 125.6(8) . .
N9 C16 H16 117.2 . .
C12 C16 H16 117.2 . .
N9 C17 C18 108.6(7) . .
N9 C17 H17A 110.0 . .
C18 C17 H17A 110.0 . .
N9 C17 H17B 110.0 . .
C18 C17 H17B 110.0 . .
H17A C17 H17B 108.3 . .
N10 C18 C17 108.2(7) . .
N10 C18 H18A 110.1 . .
C17 C18 H18A 110.1 . .
N10 C18 H18B 110.1 . .
C17 C18 H18B 110.1 . .
H18A C18 H18B 108.4 . .
N10 C19 C20 128.0(8) . .
N10 C19 H19 116.0 . .
C20 C19 H19 116.0 . .
C25 C20 C21 117.3(9) . .
C25 C20 C19 118.7(8) . .
C21 C20 C19 124.1(8) . .
O4 C21 C20 123.1(8) . .
O4 C21 C22 115.8(7) . .
C20 C21 C22 121.1(7) . .
C23 C22 O2 125.8(8) . .
C23 C22 C21 119.9(8) . .
O2 C22 C21 114.3(7) . .
C22 C23 C24 118.6(10) . .
C22 C23 H23 120.7 . .
C24 C23 H23 120.7 . .
C25 C24 C23 121.3(11) . .
C25 C24 H24 119.4 . .
C23 C24 H24 119.4 . .
C24 C25 C20 121.7(10) . .
C24 C25 H25 119.1 . .
C20 C25 H25 119.1 . .
O2 C26 H26A 109.5 . .
O2 C26 H26B 109.5 . .
H26A C26 H26B 109.5 . .
O2 C26 H26C 109.5 . .
H26A C26 H26C 109.5 . .
H26B C26 H26C 109.5 . .
O5 C27 H27A 109.5 . .
O5 C27 H27B 109.5 . .
H27A C27 H27B 109.5 . .
O5 C27 H27C 109.5 . .
H27A C27 H27C 109.5 . .
H27B C27 H27C 109.5 . .
O5 C28 C33 125.1(13) . .
O5 C28 C29 114.1(10) . .
C33 C28 C29 120.8(14) . .
O6 C29 C28 116.8(10) . .
O6 C29 C30 123.0(12) . .
C28 C29 C30 120.2(11) . .
C29 C30 C34 125.6(11) . .
C29 C30 C31 115.0(14) . .
C34 C30 C31 119.2(13) . .
C32 C31 C30 124.0(15) . .
C32 C31 H31 118.0 . .
C30 C31 H31 118.0 . .
C31 C32 C33 117.9(16) . .
C31 C32 H32 121.1 . .
C33 C32 H32 121.1 . .
C28 C33 C32 121.3(17) . .
C28 C33 H33 119.4 . .
C32 C33 H33 119.4 . .
N11 C34 C30 124.3(11) . .
N11 C34 H34 117.9 . .
C30 C34 H34 117.9 . .
C36B C35 N11 115.3(13) . .
C36B C35 C36A 28.2(14) . .
N11 C35 C36A 115.2(13) . .
C36B C35 H35A 82.6 . .
N11 C35 H35A 108.5 . .
C36A C35 H35A 108.5 . .
C36B C35 H35B 128.9 . .
N11 C35 H35B 108.5 . .
C36A C35 H35B 108.5 . .
H35A C35 H35B 107.5 . .
C36B C35 H35C 105.0 . .
N11 C35 H35C 107.4 . .
C36A C35 H35C 127.2 . .
H35A C35 H35C 24.9 . .
H35B C35 H35C 84.8 . .
C36B C35 H35D 112.2 . .
N11 C35 H35D 108.9 . .
C36A C35 H35D 87.1 . .
H35A C35 H35D 127.5 . .
H35B C35 H35D 24.5 . .
H35C C35 H35D 107.6 . .
N12 C36A C35 103.6(15) . .
N12 C36A H36A 111.0 . .
C35 C36A H36A 111.0 . .
N12 C36A H36B 111.0 . .
C35 C36A H36B 111.0 . .
H36A C36A H36B 109.0 . .
C35 C36B N12 109.6(14) . .
C35 C36B H36C 109.7 . .
N12 C36B H36C 109.7 . .
C35 C36B H36D 109.7 . .
N12 C36B H36D 109.7 . .
H36C C36B H36D 108.2 . .
N12 C37 C38 126.0(10) . .
N12 C37 H37 117.0 . .
C38 C37 H37 117.0 . .
C39 C38 C37 124.2(9) . .
C39 C38 C43 116.2(9) . .
C37 C38 C43 119.5(9) . .
O8 C39 C40 115.8(8) . .
O8 C39 C38 123.3(8) . .
C40 C39 C38 120.8(9) . .
O7 C40 C41 126.9(8) . .
O7 C40 C39 113.5(8) . .
C41 C40 C39 119.6(9) . .
C40 C41 C42 120.7(9) . .
C40 C41 H41 119.7 . .
C42 C41 H41 119.7 . .
C43 C42 C41 119.4(9) . .
C43 C42 H42 120.3 . .
C41 C42 H42 120.3 . .
C42 C43 C38 123.2(9) . .
C42 C43 H43 118.4 . .
C38 C43 H43 118.4 . .
O7 C44 H44A 109.5 . .
O7 C44 H44B 109.5 . .
H44A C44 H44B 109.5 . .
O7 C44 H44C 109.5 . .
H44A C44 H44C 109.5 . .
H44B C44 H44C 109.5 . .
C52 Mo2 N52 51.6(11) . .
C52 Mo2 Mo2 94.7(11) . 3_646
N52 Mo2 Mo2 146.0(9) . 3_646
C52 Mo2 C50 137.5(18) . .
N52 Mo2 C50 137.7(13) . .
Mo2 Mo2 C50 68.2(8) 3_646 .
C52 Mo2 C51 38.0(14) . .
N52 Mo2 C51 22.9(11) . .
Mo2 Mo2 C51 129.3(7) 3_646 .
C50 Mo2 C51 128.5(11) . .
C52 Mo2 C46 146.4(18) . .
N52 Mo2 C46 119.2(11) . .
Mo2 Mo2 C46 85.7(6) 3_646 .
C50 Mo2 C46 73.4(10) . .
C51 Mo2 C46 141.9(9) . .
C52 Mo2 C49 63.2(17) . 3_646
N52 Mo2 C49 97.4(12) . 3_646
Mo2 Mo2 C49 65.0(7) 3_646 3_646
C50 Mo2 C49 74.3(11) . 3_646
C51 Mo2 C49 74.6(10) . 3_646
C46 Mo2 C49 142.6(9) . 3_646
C52 Mo2 C47 110.4(14) . .
N52 Mo2 C47 62.0(11) . .
Mo2 Mo2 C47 150.3(7) 3_646 .
C50 Mo2 C47 82.3(11) . .
C51 Mo2 C47 72.6(10) . .
C46 Mo2 C47 82.1(9) . .
C49 Mo2 C47 111.7(10) 3_646 .
C52 Mo2 C49 120.8(17) . .
N52 Mo2 C49 126.9(12) . .
Mo2 Mo2 C49 62.4(7) 3_646 .
C50 Mo2 C49 86.5(11) . .
C51 Mo2 C49 144.7(10) . .
C46 Mo2 C49 32.6(8) . .
C49 Mo2 C49 127.4(6) 3_646 .
C47 Mo2 C49 113.5(10) . .
C52 Mo2 C50 53.0(16) . 3_646
N52 Mo2 C50 92.7(12) . 3_646
Mo2 Mo2 C50 57.9(7) 3_646 3_646
C50 Mo2 C50 126.1(7) . 3_646
C51 Mo2 C50 89.0(11) . 3_646
C46 Mo2 C50 101.3(9) . 3_646
C49 Mo2 C50 83.0(10) 3_646 3_646
C47 Mo2 C50 151.3(10) . 3_646
C49 Mo2 C50 69.7(10) . 3_646
C52 Mo2 C45 130.5(19) . .
N52 Mo2 C45 116.2(12) . .
Mo2 Mo2 C45 87.7(8) 3_646 .
C50 Mo2 C45 21.5(10) . .
C51 Mo2 C45 109.4(11) . .
C46 Mo2 C45 83.0(11) . .
C49 Mo2 C45 73.6(11) 3_646 .
C47 Mo2 C45 64.0(11) . .
C49 Mo2 C45 104.0(11) . .
C50 Mo2 C45 144.5(11) 3_646 .
C52 Mo2 C48 80.0(17) . .
N52 Mo2 C48 55.9(12) . .
Mo2 Mo2 C48 121.6(7) 3_646 .
C50 Mo2 C48 142.4(11) . .
C51 Mo2 C48 76.3(10) . .
C46 Mo2 C48 71.5(9) . .
C49 Mo2 C48 143.2(10) 3_646 .
C47 Mo2 C48 79.8(10) . .
C49 Mo2 C48 71.0(10) . .
C50 Mo2 C48 74.5(10) 3_646 .
C45 Mo2 C48 138.2(11) . .
N50 N45 C45 48(3) . .
N50 N45 C50 47(3) . .
C45 N45 C50 28.6(19) . .
C50 C45 N50 95(5) . .
C50 C45 N45 110(4) . .
N50 C45 N45 43(3) . .
C50 C45 Mo2 66(3) . .
N50 C45 Mo2 138(4) . .
N45 C45 Mo2 175(3) . .
C46 N46 N49 64.4(17) . .
C46 N46 C49 38.1(13) . .
N49 N46 C49 40.2(13) . .
N46 C46 C49 104(2) . .
N46 C46 N49 63.5(16) . .
C49 C46 N49 56.3(17) . .
N46 C46 Mo2 178.0(19) . .
C49 C46 Mo2 76.2(17) . .
N49 C46 Mo2 117.8(17) . .
O22W N47 C47 105(3) . .
N47 C47 O22W 27.5(14) . .
N47 C47 N52 133(2) . .
O22W C47 N52 133.3(18) . .
N47 C47 Mo2 177(2) . .
O22W C47 Mo2 151.6(16) . .
N52 C47 Mo2 45.0(9) . .
O23W N48 C48 131(3) . .
N48 C48 O20W 87.8(17) . .
N48 C48 N52 127(2) . .
O20W C48 N52 90.6(14) . .
N48 C48 Mo2 172(2) . .
O20W C48 Mo2 90.9(9) . .
N52 C48 Mo2 44.9(8) . .
C49 N49 N46 94(2) . .
C49 N49 C46 54.8(17) . .
N46 N49 C46 52.1(14) . .
C46 C49 N49 69(2) . .
C46 C49 N46 38.0(14) . .
N49 C49 N46 45.9(15) . .
C46 C49 C52 92(2) . 3_646
N49 C49 C52 150(3) . 3_646
N46 C49 C52 105.0(17) . 3_646
C46 C49 Mo2 108(2) . 3_646
N49 C49 Mo2 175(2) . 3_646
N46 C49 Mo2 133.1(15) . 3_646
C52 C49 Mo2 30.7(10) 3_646 3_646
C46 C49 Mo2 71.2(16) . .
N49 C49 Mo2 123(2) . .
N46 C49 Mo2 109.2(13) . .
C52 C49 Mo2 67.3(11) 3_646 .
Mo2 C49 Mo2 52.6(6) 3_646 .
N45 N50 C45 89(5) . .
N45 N50 C50 105(4) . .
C45 N50 C50 42(3) . .
C45 C50 N50 43(3) . .
C45 C50 N45 41(3) . .
N50 C50 N45 27.4(17) . .
C45 C50 C52 167(4) . 3_646
N50 C50 C52 147(3) . 3_646
N45 C50 C52 152(2) . 3_646
C45 C50 Mo2 93(4) . .
N50 C50 Mo2 125(2) . .
N45 C50 Mo2 134(2) . .
C52 C50 Mo2 73.9(13) 3_646 .
C45 C50 Mo2 139(4) . 3_646
N50 C50 Mo2 175(3) . 3_646
N45 C50 Mo2 157.0(19) . 3_646
C52 C50 Mo2 29.5(10) 3_646 3_646
Mo2 C50 Mo2 53.9(7) . 3_646
C51 N51 O19W 118(2) . .
N52 C51 N51 135(4) . .
N52 C51 C52 59(2) . .
N51 C51 C52 147(3) . .
N52 C51 Mo2 43(2) . .
N51 C51 Mo2 173(3) . .
C52 C51 Mo2 28.1(14) . .
C51 N52 C52 82(3) . .
C51 N52 Mo2 115(3) . .
C52 N52 Mo2 43.6(16) . .
C51 N52 C48 149(3) . .
C52 N52 C48 93(2) . .
Mo2 N52 C48 79.2(13) . .
C51 N52 C47 117(3) . .
C52 N52 C47 113(2) . .
Mo2 N52 C47 73.0(13) . .
C48 N52 C47 93.2(17) . .
Mo2 C52 N52 85(2) . .
Mo2 C52 C51 114(3) . .
N52 C52 C51 38.9(15) . .
Mo2 C52 C50 97.5(18) . 3_646
N52 C52 C50 132(3) . 3_646
C51 C52 C50 142(2) . 3_646
Mo2 C52 C49 86.0(18) . 3_646
N52 C52 C49 125(3) . 3_646
C51 C52 C49 100(2) . 3_646
C50 C52 C49 102.5(16) 3_646 3_646
Mo2 C52 Mo2 56.8(8) . 3_646
N52 C52 Mo2 141(2) . 3_646
C51 C52 Mo2 159(2) . 3_646
C50 C52 Mo2 57.8(10) 3_646 3_646
C49 C52 Mo2 62.1(10) 3_646 3_646
O21W O20W C48 143.4(17) . .
N47 O22W C47 47(2) . .

loop_
_geom_bond_atom_site_label_1
_geom_bond_atom_site_label_2
_geom_bond_distance
_geom_bond_site_symmetry_2
Mo1 C1 2.150(9) .
Mo1 C5 2.158(10) .
Mo1 C7 2.159(10) .
Mo1 C6 2.164(9) .
Mo1 C8 2.173(9) .
Mo1 C2 2.173(9) .
Mo1 C3 2.175(9) .
Mo1 C4 2.193(8) .
Tb1 O3 2.355(5) .
Tb1 O4 2.392(5) .
Tb1 O3W 2.421(6) .
Tb1 O2W 2.444(6) .
Tb1 N1 2.445(8) 3_757
Tb1 N6 2.473(7) .
Tb1 O1W 2.520(6) .
Tb1 O2 2.654(5) .
Tb1 O1 2.709(5) .
Tb1 Cu1 3.4263(12) .
Tb2 O8 2.399(6) .
Tb2 O6W 2.403(8) .
Tb2 O4W 2.408(6) .
Tb2 O6 2.414(6) .
Tb2 O7W 2.425(6) .
Tb2 O5W 2.436(8) .
Tb2 N2 2.511(8) .
Tb2 O7 2.591(6) .
Tb2 O5 2.722(7) .
Tb2 Cu2 3.4589(13) .
Cu1 O4 1.900(5) .
Cu1 N9 1.927(7) .
Cu1 O3 1.930(5) .
Cu1 N10 1.935(6) .
Cu2 O8 1.912(6) .
Cu2 O6 1.923(7) .
Cu2 N11 1.934(9) .
Cu2 N12 1.935(10) .
O1 C10 1.396(10) .
O1 C9 1.430(10) .
O2 C22 1.383(10) .
O2 C26 1.463(9) .
O3 C11 1.374(10) .
O4 C21 1.359(9) .
O5 C28 1.380(15) .
O5 C27 1.471(15) .
O6 C29 1.343(11) .
O7 C40 1.385(10) .
O7 C44 1.464(10) .
O8 C39 1.357(10) .
N1 C1 1.171(10) .
N1 Tb1 2.445(8) 3_757
N2 C2 1.160(11) .
N3 C3 1.168(10) .
N4 C4 1.151(9) .
N5 C5 1.158(12) .
N6 C6 1.157(10) .
N7 C7 1.173(11) .
N8 C8 1.166(10) .
N9 C16 1.274(11) .
N9 C17 1.467(11) .
N10 C19 1.272(11) .
N10 C18 1.470(10) .
N11 C34 1.248(15) .
N11 C35 1.481(16) .
N12 C37 1.286(14) .
N12 C36B 1.478(16) .
N12 C36A 1.52(3) .
C9 H9A 0.9600 .
C9 H9B 0.9600 .
C9 H9C 0.9600 .
C10 C15 1.388(12) .
C10 C11 1.398(12) .
C11 C12 1.427(12) .
C12 C13 1.435(12) .
C12 C16 1.456(13) .
C13 C14 1.390(13) .
C13 H13 0.9300 .
C14 C15 1.429(13) .
C14 H14 0.9300 .
C15 H15 0.9300 .
C16 H16 0.9300 .
C17 C18 1.518(12) .
C17 H17A 0.9700 .
C17 H17B 0.9700 .
C18 H18A 0.9700 .
C18 H18B 0.9700 .
C19 C20 1.435(12) .
C19 H19 0.9300 .
C20 C25 1.391(13) .
C20 C21 1.414(11) .
C21 C22 1.429(12) .
C22 C23 1.373(12) .
C23 C24 1.417(15) .
C23 H23 0.9300 .
C24 C25 1.378(16) .
C24 H24 0.9300 .
C25 H25 0.9300 .
C26 H26A 0.9600 .
C26 H26B 0.9600 .
C26 H26C 0.9600 .
C27 H27A 0.9600 .
C27 H27B 0.9600 .
C27 H27C 0.9600 .
C28 C33 1.390(18) .
C28 C29 1.413(16) .
C29 C30 1.417(16) .
C30 C34 1.427(18) .
C30 C31 1.479(18) .
C31 C32 1.35(2) .
C31 H31 0.9300 .
C32 C33 1.40(3) .
C32 H32 0.9300 .
C33 H33 0.9300 .
C34 H34 0.9300 .
C35 C36B 1.473(17) .
C35 C36A 1.552(17) .
C35 H35A 0.9700 .
C35 H35B 0.9700 .
C35 H35C 0.9700 .
C35 H35D 0.9700 .
C36A H36A 0.9700 .
C36A H36B 0.9700 .
C36B H36C 0.9700 .
C36B H36D 0.9700 .
C37 C38 1.426(14) .
C37 H37 0.9300 .
C38 C39 1.425(13) .
C38 C43 1.438(14) .
C39 C40 1.418(12) .
C40 C41 1.396(13) .
C41 C42 1.409(13) .
C41 H41 0.9300 .
C42 C43 1.357(14) .
C42 H42 0.9300 .
C43 H43 0.9300 .
C44 H44A 0.9600 .
C44 H44B 0.9600 .
C44 H44C 0.9600 .
Mo2 C52 1.08(3) .
Mo2 N52 1.56(2) .
Mo2 Mo2 1.892(4) 3_646
Mo2 C50 1.98(3) .
Mo2 C51 2.10(3) .
Mo2 C46 2.10(2) .
Mo2 C49 2.11(3) 3_646
Mo2 C47 2.11(3) .
Mo2 C49 2.16(3) .
Mo2 C50 2.18(3) 3_646
Mo2 C45 2.18(3) .
Mo2 C48 2.176(17) .
N45 N50 0.75(3) .
N45 C45 1.10(4) .
N45 C50 1.57(4) .
C45 C50 0.80(3) .
C45 N50 0.82(4) .
N46 C46 1.20(2) .
N46 N49 1.36(3) .
N46 C49 1.88(3) .
C46 C49 1.20(3) .
C46 N49 1.37(3) .
N47 O22W 0.87(3) .
N47 C47 1.39(3) .
C47 O22W 1.83(3) .
C47 N52 1.95(4) .
N48 O23W 0.95(3) .
N48 C48 1.23(2) .
C48 O20W 1.79(3) .
C48 N52 1.83(3) .
N49 C49 1.22(3) .
C49 C52 1.89(4) 3_646
C49 Mo2 2.11(3) 3_646
N50 C50 1.19(4) .
C50 C52 1.75(4) 3_646
C50 Mo2 2.18(3) 3_646
N51 C51 1.18(3) .
N51 O19W 1.68(3) .
C51 N52 0.90(3) .
C51 C52 1.41(3) .
N52 C52 1.230(17) .
C52 C50 1.75(4) 3_646
C52 C49 1.89(4) 3_646
C52 Mo2 2.255(17) 3_646
O9W O10W 1.60(3) .
O12W O13W 1.71(4) .
O16W O17W 0.87(3) .
O20W O21W 1.23(3) .
